data_7234138
loop_
_publ_author_name
'Pachaiyappan Rajamalli'
'Parthasarathy Gandeepan'
'Min-Jie Huang'
'Chien-Hong Cheng'

_publ_section_title
;
 Bromo induced reversible distinct color switching of a structurally
 simple donor-acceptor molecule by vapo, piezo and thermal stimuli
;
_journal_name_full 'Journal of Materials Chemistry C'
_journal_page_first 3329
_journal_page_last 3335
_journal_paper_doi 10.1039/C5TC00109A
_journal_volume 3
_journal_year 2015
_chemical_formula_sum 'C29 H24 Br Cl2 N'
_chemical_formula_weight 537.30
_space_group_crystal_system orthorhombic
_space_group_IT_number 61
_space_group_name_Hall '-P 2ac 2ab'
_space_group_name_H-M_alt 'P b c a'
_atom_sites_solution_hydrogens geom
_cell_angle_alpha 90
_cell_angle_beta 90
_cell_angle_gamma 90
_cell_formula_units_Z 8
_cell_length_a 12.2686(9)
_cell_length_b 12.6470(9)
_cell_length_c 31.172(2)
_cell_measurement_reflns_used 5452
_cell_measurement_temperature 100(2)
_cell_measurement_theta_max 25.6317
_cell_measurement_theta_min 2.6136
_cell_volume 4836.7(6)
_computing_cell_refinement 'SAINT V8.34A (Bruker AXS Inc., 2013)'
_computing_data_collection 'APEX2 (Bruker AXS, 2010)'
_computing_data_reduction 'SAINT V8.34A (Bruker AXS Inc., 2013)'
_computing_molecular_graphics 'SHELXTL (Sheldrick, 2008)'
_computing_publication_material SHELXTL
_computing_structure_refinement 'SHELXL-2013 (Sheldrick, 2013)'
_diffrn_ambient_temperature 100(2)
_diffrn_detector_area_resol_mean 8.3333
_diffrn_measured_fraction_theta_full 1.000
_diffrn_measured_fraction_theta_max 1.000
_diffrn_measurement_device_type 'Bruker APEX-II CCD'
_diffrn_measurement_method '\f and \w scans'
_diffrn_radiation_type MoK\a
_diffrn_radiation_wavelength 0.71073
_diffrn_reflns_av_R_equivalents 0.0648
_diffrn_reflns_av_unetI/netI 0.0419
_diffrn_reflns_Laue_measured_fraction_full 1.000
_diffrn_reflns_Laue_measured_fraction_max 1.000
_diffrn_reflns_limit_h_max 15
_diffrn_reflns_limit_h_min -15
_diffrn_reflns_limit_k_max 15
_diffrn_reflns_limit_k_min -9
_diffrn_reflns_limit_l_max 29
_diffrn_reflns_limit_l_min -38
_diffrn_reflns_number 36389
_diffrn_reflns_point_group_measured_fraction_full 1.000
_diffrn_reflns_point_group_measured_fraction_max 1.000
_diffrn_reflns_theta_full 25.242
_diffrn_reflns_theta_max 26.418
_diffrn_reflns_theta_min 2.113
_exptl_absorpt_coefficient_mu 1.939
_exptl_absorpt_correction_T_max 0.9485
_exptl_absorpt_correction_T_min 0.7603
_exptl_absorpt_correction_type multi-scan
_exptl_absorpt_process_details 'SADABS V2012/1 (Bruker AXS Inc.)'
_exptl_crystal_colour Yellow
_exptl_crystal_density_diffrn 1.476
_exptl_crystal_density_meas ?
_exptl_crystal_density_method 'not measured'
_exptl_crystal_description Lamellar
_exptl_crystal_F_000 2192
_exptl_crystal_size_max 0.25
_exptl_crystal_size_mid 0.15
_exptl_crystal_size_min 0.01
_refine_diff_density_max 3.383
_refine_diff_density_min -1.497
_refine_diff_density_rms 0.118
_refine_ls_extinction_coef .
_refine_ls_extinction_method none
_refine_ls_goodness_of_fit_ref 1.060
_refine_ls_hydrogen_treatment constr
_refine_ls_matrix_type full
_refine_ls_number_parameters 300
_refine_ls_number_reflns 4966
_refine_ls_number_restraints 0
_refine_ls_restrained_S_all 1.060
_refine_ls_R_factor_all 0.0888
_refine_ls_R_factor_gt 0.0657
_refine_ls_shift/su_max 0.001
_refine_ls_shift/su_mean 0.000
_refine_ls_structure_factor_coef Fsqd
_refine_ls_weighting_details 'w=1/[\s^2^(Fo^2^)+(0.0510P)^2^+36.6274P] where P=(Fo^2^+2Fc^2^)/3'
_refine_ls_weighting_scheme calc
_refine_ls_wR_factor_gt 0.1501
_refine_ls_wR_factor_ref 0.1609
_reflns_Friedel_coverage 0.000
_reflns_Friedel_fraction_full .
_reflns_Friedel_fraction_max .
_reflns_number_gt 3781
_reflns_number_total 4966
_reflns_threshold_expression 'I > 2\s(I)'
_cod_data_source_file J-Mater-Chem-C-2015-3-3329.cif
_cod_data_source_block mo_140632lt_0m
_cod_depositor_comments
;
The following automatic conversions were performed:

data item '_exptl_crystal_density_meas' value 'not measured' was
changed to '?' -- the value is perceived as not measured.

Automatic conversion script
Id: cif_fix_values 6909 2019-04-08 15:41:33Z antanas 
;
_cod_database_code 7234138
_shelx_space_group_comment
;
The symmetry employed for this shelxl refinement is uniquely defined
by the following loop, which should always be used as a source of
symmetry information in preference to the above space-group names.
They are only intended as comments.
;
_shelxl_version_number 2013-4

loop_
_space_group_symop_operation_xyz
'x, y, z'
'x+1/2, -y+1/2, -z'
'-x, y+1/2, -z+1/2'
'-x+1/2, -y, z+1/2'
'-x, -y, -z'
'-x-1/2, y-1/2, z'
'x, -y-1/2, z-1/2'
'x-1/2, y, -z-1/2'

loop_
_atom_site_label
_atom_site_type_symbol
_atom_site_fract_x
_atom_site_fract_y
_atom_site_fract_z
_atom_site_U_iso_or_equiv
_atom_site_adp_type
_atom_site_occupancy
_atom_site_site_symmetry_order
_atom_site_calc_flag
_atom_site_refinement_flags_posn
_atom_site_refinement_flags_adp
_atom_site_refinement_flags_occupancy
_atom_site_disorder_assembly
_atom_site_disorder_group
Br1 Br 0.64563(4) 0.24163(4) 0.33255(2) 0.02227(16) Uani 1 1 d . . . . .
C1 C 0.6321(4) 0.2302(3) 0.27221(14) 0.0127(9) Uani 1 1 d . . . . .
C2 C 0.5433(4) 0.1736(3) 0.25497(15) 0.0126(9) Uani 1 1 d . . . . .
C3 C 0.4635(4) 0.1207(4) 0.28042(16) 0.0163(10) Uani 1 1 d . . . . .
H3 H 0.4676 0.1249 0.3108 0.020 Uiso 1 1 calc R U . . .
C4 C 0.3814(4) 0.0641(4) 0.26187(17) 0.0182(11) Uani 1 1 d . . . . .
H4 H 0.3295 0.0290 0.2794 0.022 Uiso 1 1 calc R U . . .
C5 C 0.3727(4) 0.0573(4) 0.21652(17) 0.0175(10) Uani 1 1 d . . . . .
H5 H 0.3157 0.0170 0.2039 0.021 Uiso 1 1 calc R U . . .
C6 C 0.4456(4) 0.1083(3) 0.19107(16) 0.0139(9) Uani 1 1 d . . . . .
H6 H 0.4385 0.1039 0.1608 0.017 Uiso 1 1 calc R U . . .
C7 C 0.5334(4) 0.1689(3) 0.20921(15) 0.0120(9) Uani 1 1 d . . . . .
C8 C 0.6070(4) 0.2244(3) 0.18295(15) 0.0126(9) Uani 1 1 d . . . . .
C9 C 0.6964(4) 0.2781(3) 0.20058(16) 0.0138(9) Uani 1 1 d . . . . .
C10 C 0.7741(4) 0.3319(4) 0.17427(17) 0.0163(10) Uani 1 1 d . . . . .
H10 H 0.7650 0.3323 0.1440 0.020 Uiso 1 1 calc R U . . .
C11 C 0.8613(4) 0.3825(4) 0.19206(18) 0.0217(11) Uani 1 1 d . . . . .
H11 H 0.9126 0.4172 0.1741 0.026 Uiso 1 1 calc R U . . .
C12 C 0.8755(4) 0.3836(4) 0.23676(18) 0.0213(11) Uani 1 1 d . . . . .
H12 H 0.9367 0.4192 0.2486 0.026 Uiso 1 1 calc R U . . .
C13 C 0.8035(4) 0.3349(4) 0.26341(17) 0.0177(10) Uani 1 1 d . . . . .
H13 H 0.8150 0.3367 0.2935 0.021 Uiso 1 1 calc R U . . .
C14 C 0.7106(4) 0.2808(3) 0.24634(16) 0.0139(9) Uani 1 1 d . . . . .
C15 C 0.4976(4) 0.2903(4) 0.12370(16) 0.0150(10) Uani 1 1 d . . . . .
C16 C 0.4773(4) 0.3865(4) 0.14380(16) 0.0149(10) Uani 1 1 d . . . . .
H16 H 0.5244 0.4105 0.1659 0.018 Uiso 1 1 calc R U . . .
C17 C 0.3887(4) 0.4474(4) 0.13173(17) 0.0199(11) Uani 1 1 d . . . . .
H17 H 0.3770 0.5136 0.1454 0.024 Uiso 1 1 calc R U . . .
C18 C 0.3163(4) 0.4143(4) 0.10005(17) 0.0203(11) Uani 1 1 d . . . . .
C19 C 0.3369(4) 0.3170(4) 0.08085(16) 0.0213(11) Uani 1 1 d . . . . .
H19 H 0.2885 0.2920 0.0593 0.026 Uiso 1 1 calc R U . . .
C20 C 0.4261(4) 0.2552(4) 0.09220(15) 0.0193(10) Uani 1 1 d . . . . .
H20 H 0.4382 0.1892 0.0784 0.023 Uiso 1 1 calc R U . . .
C21 C 0.2178(4) 0.4804(5) 0.08849(19) 0.0308(13) Uani 1 1 d . . . . .
H21A H 0.1582 0.4647 0.1084 0.046 Uiso 1 1 calc R U . . .
H21B H 0.1948 0.4637 0.0591 0.046 Uiso 1 1 calc R U . . .
H21C H 0.2366 0.5555 0.0904 0.046 Uiso 1 1 calc R U . . .
C22 C 0.6548(4) 0.1716(4) 0.10891(16) 0.0169(10) Uani 1 1 d . . . . .
C23 C 0.6567(4) 0.1934(4) 0.06512(16) 0.0202(10) Uani 1 1 d . . . . .
H23 H 0.6126 0.2486 0.0539 0.024 Uiso 1 1 calc R U . . .
C24 C 0.7220(4) 0.1356(4) 0.03799(18) 0.0250(12) Uani 1 1 d . . . . .
H24 H 0.7199 0.1507 0.0082 0.030 Uiso 1 1 calc R U . . .
C25 C 0.7910(4) 0.0559(4) 0.05246(17) 0.0214(11) Uani 1 1 d . . . . .
C26 C 0.7907(4) 0.0361(4) 0.09651(17) 0.0218(11) Uani 1 1 d . . . . .
H26 H 0.8372 -0.0171 0.1078 0.026 Uiso 1 1 calc R U . . .
C27 C 0.7236(4) 0.0927(4) 0.12428(17) 0.0193(10) Uani 1 1 d . . . . .
H27 H 0.7248 0.0772 0.1541 0.023 Uiso 1 1 calc R U . . .
C28 C 0.8584(5) -0.0097(5) 0.02234(18) 0.0290(12) Uani 1 1 d . . . . .
H28A H 0.8161 -0.0713 0.0130 0.044 Uiso 1 1 calc R U . . .
H28B H 0.9246 -0.0335 0.0370 0.044 Uiso 1 1 calc R U . . .
H28C H 0.8785 0.0329 -0.0027 0.044 Uiso 1 1 calc R U . . .
C29 C 0.9524(6) 0.2896(6) 0.0713(2) 0.0504(19) Uani 1 1 d . . . . .
H29A H 0.9717 0.3213 0.0993 0.060 Uiso 1 1 calc R U . . .
H29B H 0.8821 0.2520 0.0746 0.060 Uiso 1 1 calc R U . . .
Cl1 Cl 1.05394(13) 0.19979(14) 0.05575(6) 0.0426(4) Uani 1 1 d . . . . .
Cl2 Cl 0.9392(2) 0.3895(2) 0.03257(14) 0.1179(13) Uani 1 1 d . . . . .
N1 N 0.5876(3) 0.2279(3) 0.13765(12) 0.0132(8) Uani 1 1 d . . . . .

loop_
_atom_site_aniso_label
_atom_site_aniso_U_11
_atom_site_aniso_U_22
_atom_site_aniso_U_33
_atom_site_aniso_U_23
_atom_site_aniso_U_13
_atom_site_aniso_U_12
Br1 0.0335(3) 0.0191(2) 0.0142(2) -0.00174(19) -0.0048(2) 0.0009(2)
C1 0.015(2) 0.010(2) 0.013(2) -0.0005(16) -0.0018(18) 0.0044(17)
C2 0.011(2) 0.009(2) 0.018(2) 0.0017(17) 0.0001(18) 0.0020(17)
C3 0.019(2) 0.016(2) 0.014(2) 0.0022(18) 0.005(2) 0.0028(19)
C4 0.012(2) 0.017(2) 0.026(3) 0.0043(19) 0.008(2) 0.0035(18)
C5 0.012(2) 0.015(2) 0.026(3) -0.0001(19) -0.001(2) -0.0016(18)
C6 0.011(2) 0.014(2) 0.016(2) 0.0004(18) -0.0029(19) 0.0008(18)
C7 0.012(2) 0.011(2) 0.014(2) -0.0021(17) 0.0002(18) 0.0029(17)
C8 0.011(2) 0.013(2) 0.015(2) 0.0009(17) 0.0004(18) 0.0039(17)
C9 0.012(2) 0.007(2) 0.023(3) -0.0005(18) -0.0003(19) 0.0015(17)
C10 0.011(2) 0.014(2) 0.024(3) 0.0022(19) 0.002(2) 0.0016(18)
C11 0.011(2) 0.014(2) 0.040(3) 0.002(2) 0.003(2) -0.0002(19)
C12 0.015(3) 0.013(2) 0.036(3) -0.005(2) -0.005(2) 0.0011(19)
C13 0.015(2) 0.015(2) 0.023(3) -0.0030(19) -0.007(2) 0.0046(19)
C14 0.013(2) 0.0047(19) 0.024(3) -0.0015(18) -0.0023(19) 0.0018(16)
C15 0.011(2) 0.016(2) 0.018(2) 0.0037(18) 0.0012(19) 0.0010(17)
C16 0.013(2) 0.015(2) 0.016(2) 0.0010(18) 0.0007(19) -0.0026(18)
C17 0.019(2) 0.016(2) 0.024(3) 0.001(2) 0.004(2) 0.0023(19)
C18 0.013(2) 0.027(3) 0.020(3) 0.008(2) 0.002(2) 0.004(2)
C19 0.017(3) 0.029(3) 0.017(3) 0.001(2) -0.003(2) 0.003(2)
C20 0.018(2) 0.022(2) 0.019(3) 0.000(2) -0.0005(19) 0.001(2)
C21 0.023(3) 0.037(3) 0.033(3) 0.005(3) 0.000(2) 0.015(2)
C22 0.015(2) 0.016(2) 0.020(3) -0.0001(18) 0.003(2) -0.0003(19)
C23 0.019(3) 0.021(2) 0.021(3) 0.005(2) 0.002(2) 0.007(2)
C24 0.026(3) 0.029(3) 0.020(3) 0.003(2) 0.001(2) 0.006(2)
C25 0.019(3) 0.022(3) 0.023(3) 0.000(2) 0.007(2) 0.002(2)
C26 0.018(2) 0.024(3) 0.024(3) 0.005(2) 0.001(2) 0.007(2)
C27 0.020(3) 0.020(2) 0.017(3) 0.002(2) 0.000(2) 0.003(2)
C28 0.027(3) 0.036(3) 0.024(3) 0.001(2) 0.008(2) 0.008(3)
C29 0.029(3) 0.067(5) 0.055(5) -0.022(4) 0.008(3) 0.003(3)
Cl1 0.0298(8) 0.0471(9) 0.0509(10) -0.0078(8) 0.0029(7) 0.0059(7)
Cl2 0.0518(14) 0.0689(16) 0.233(4) 0.042(2) -0.0128(19) 0.0177(12)
N1 0.0133(19) 0.0142(19) 0.0121(19) 0.0013(15) 0.0018(15) 0.0021(15)

loop_
_atom_type_symbol
_atom_type_description
_atom_type_scat_dispersion_real
_atom_type_scat_dispersion_imag
_atom_type_scat_source
C C 0.0033 0.0016 'International Tables Vol C Tables 4.2.6.8 and 6.1.1.4'
N N 0.0061 0.0033 'International Tables Vol C Tables 4.2.6.8 and 6.1.1.4'
Cl Cl 0.1484 0.1585 'International Tables Vol C Tables 4.2.6.8 and 6.1.1.4'
Br Br -0.2901 2.4595 'International Tables Vol C Tables 4.2.6.8 and 6.1.1.4'
H H 0.0000 0.0000 'International Tables Vol C Tables 4.2.6.8 and 6.1.1.4'

loop_
_geom_angle_atom_site_label_1
_geom_angle_atom_site_label_2
_geom_angle_atom_site_label_3
_geom_angle
_geom_angle_site_symmetry_1
_geom_angle_site_symmetry_3
C14 C1 C2 122.7(4) . .
C14 C1 Br1 118.3(3) . .
C2 C1 Br1 119.0(3) . .
C1 C2 C3 123.8(4) . .
C1 C2 C7 117.8(4) . .
C3 C2 C7 118.4(4) . .
C4 C3 C2 121.1(5) . .
C4 C3 H3 119.4 . .
C2 C3 H3 119.4 . .
C3 C4 C5 120.6(4) . .
C3 C4 H4 119.7 . .
C5 C4 H4 119.7 . .
C6 C5 C4 120.2(4) . .
C6 C5 H5 119.9 . .
C4 C5 H5 119.9 . .
C5 C6 C7 121.1(5) . .
C5 C6 H6 119.4 . .
C7 C6 H6 119.4 . .
C8 C7 C2 120.3(4) . .
C8 C7 C6 121.2(4) . .
C2 C7 C6 118.5(4) . .
C9 C8 C7 121.1(4) . .
C9 C8 N1 120.1(4) . .
C7 C8 N1 118.9(4) . .
C8 C9 C10 121.8(4) . .
C8 C9 C14 119.7(4) . .
C10 C9 C14 118.5(4) . .
C11 C10 C9 120.9(5) . .
C11 C10 H10 119.6 . .
C9 C10 H10 119.6 . .
C10 C11 C12 120.4(5) . .
C10 C11 H11 119.8 . .
C12 C11 H11 119.8 . .
C13 C12 C11 121.4(5) . .
C13 C12 H12 119.3 . .
C11 C12 H12 119.3 . .
C12 C13 C14 120.4(5) . .
C12 C13 H13 119.8 . .
C14 C13 H13 119.8 . .
C1 C14 C13 123.2(5) . .
C1 C14 C9 118.3(4) . .
C13 C14 C9 118.4(4) . .
C20 C15 C16 119.0(4) . .
C20 C15 N1 121.9(4) . .
C16 C15 N1 119.0(4) . .
C17 C16 C15 120.3(5) . .
C17 C16 H16 119.8 . .
C15 C16 H16 119.8 . .
C16 C17 C18 121.7(5) . .
C16 C17 H17 119.1 . .
C18 C17 H17 119.1 . .
C19 C18 C17 117.1(5) . .
C19 C18 C21 122.1(5) . .
C17 C18 C21 120.8(5) . .
C20 C19 C18 122.0(5) . .
C20 C19 H19 119.0 . .
C18 C19 H19 119.0 . .
C15 C20 C19 119.8(5) . .
C15 C20 H20 120.1 . .
C19 C20 H20 120.1 . .
C18 C21 H21A 109.5 . .
C18 C21 H21B 109.5 . .
H21A C21 H21B 109.5 . .
C18 C21 H21C 109.5 . .
H21A C21 H21C 109.5 . .
H21B C21 H21C 109.5 . .
C27 C22 C23 118.0(4) . .
C27 C22 N1 119.8(4) . .
C23 C22 N1 122.2(4) . .
C24 C23 C22 120.5(5) . .
C24 C23 H23 119.8 . .
C22 C23 H23 119.8 . .
C23 C24 C25 122.7(5) . .
C23 C24 H24 118.7 . .
C25 C24 H24 118.7 . .
C24 C25 C26 116.5(5) . .
C24 C25 C28 122.2(5) . .
C26 C25 C28 121.2(5) . .
C27 C26 C25 121.4(5) . .
C27 C26 H26 119.3 . .
C25 C26 H26 119.3 . .
C26 C27 C22 120.9(5) . .
C26 C27 H27 119.6 . .
C22 C27 H27 119.6 . .
C25 C28 H28A 109.5 . .
C25 C28 H28B 109.5 . .
H28A C28 H28B 109.5 . .
C25 C28 H28C 109.5 . .
H28A C28 H28C 109.5 . .
H28B C28 H28C 109.5 . .
Cl1 C29 Cl2 109.9(4) . .
Cl1 C29 H29A 109.7 . .
Cl2 C29 H29A 109.7 . .
Cl1 C29 H29B 109.7 . .
Cl2 C29 H29B 109.7 . .
H29A C29 H29B 108.2 . .
C22 N1 C15 122.6(4) . .
C22 N1 C8 120.9(4) . .
C15 N1 C8 116.5(4) . .

loop_
_geom_bond_atom_site_label_1
_geom_bond_atom_site_label_2
_geom_bond_distance
_geom_bond_site_symmetry_2
Br1 C1 1.894(5) .
C1 C14 1.409(7) .
C1 C2 1.410(6) .
C2 C3 1.428(6) .
C2 C7 1.433(7) .
C3 C4 1.364(7) .
C3 H3 0.9500 .
C4 C5 1.420(7) .
C4 H4 0.9500 .
C5 C6 1.359(7) .
C5 H5 0.9500 .
C6 C7 1.437(6) .
C6 H6 0.9500 .
C7 C8 1.406(6) .
C8 C9 1.402(6) .
C8 N1 1.433(6) .
C9 C10 1.430(7) .
C9 C14 1.437(7) .
C10 C11 1.364(7) .
C10 H10 0.9500 .
C11 C12 1.404(8) .
C11 H11 0.9500 .
C12 C13 1.360(7) .
C12 H12 0.9500 .
C13 C14 1.432(6) .
C13 H13 0.9500 .
C15 C20 1.389(7) .
C15 C16 1.391(7) .
C15 N1 1.426(6) .
C16 C17 1.384(7) .
C16 H16 0.9500 .
C17 C18 1.393(7) .
C17 H17 0.9500 .
C18 C19 1.391(7) .
C18 C21 1.513(7) .
C19 C20 1.391(7) .
C19 H19 0.9500 .
C20 H20 0.9500 .
C21 H21A 0.9800 .
C21 H21B 0.9800 .
C21 H21C 0.9800 .
C22 C27 1.392(7) .
C22 C23 1.393(7) .
C22 N1 1.410(6) .
C23 C24 1.375(7) .
C23 H23 0.9500 .
C24 C25 1.392(7) .
C24 H24 0.9500 .
C25 C26 1.396(8) .
C25 C28 1.501(7) .
C26 C27 1.392(7) .
C26 H26 0.9500 .
C27 H27 0.9500 .
C28 H28A 0.9800 .
C28 H28B 0.9800 .
C28 H28C 0.9800 .
C29 Cl1 1.755(7) .
C29 Cl2 1.756(9) .
C29 H29A 0.9900 .
C29 H29B 0.9900 .
